data_1550840
loop_
_publ_author_name
'Qi, Qingkai'
'Chi, Weijie'
'Li, Yuanyuan'
'Qiao, Qinglong'
'Chen, Jie'
'Miao, Lu'
'Zhang, Yi'
'Li, Jin'
'Ji, Wei'
'Xu, Tao'
'Liu, Xiaogang'
'Yoon, Juyoung'
'Xu, Zhaochao'

_publ_section_title
;
 A H-Bond Strategy to Develop Acid-Resistant Photoswitchable Rhodamine
 Spirolactams for Super-Resolution Single-Molecule Localization Microscopy
;
_journal_name_full 'Chemical Science'
_journal_paper_doi 10.1039/C9SC01284B
_journal_year 2019
_chemical_formula_moiety 'C39 H46 N4 O4 S'
_chemical_formula_sum 'C39 H46 N4 O4 S'
_chemical_formula_weight 666.86
_space_group_crystal_system triclinic
_space_group_IT_number 2
_space_group_name_Hall '-P 1'
_space_group_name_H-M_alt 'P -1'
_symmetry_space_group_name_Hall '-P 1'
_symmetry_space_group_name_H-M 'P -1'
_atom_sites_solution_hydrogens mixed
_atom_sites_solution_primary dual
_audit_creation_date 2019-03-05
_audit_creation_method
;
Olex2 1.2
(compiled 2018.05.29 svn.r3508 for OlexSys, GUI svn.r5506)
;
_audit_update_record
;
2019-03-06 deposited with the CCDC.    2019-04-04 downloaded from the CCDC.
;
_cell_angle_alpha 106.839(6)
_cell_angle_beta 100.035(6)
_cell_angle_gamma 93.786(6)
_cell_formula_units_Z 2
_cell_length_a 11.7633(8)
_cell_length_b 12.4781(9)
_cell_length_c 13.0623(9)
_cell_measurement_reflns_used 4616
_cell_measurement_temperature 126(2)
_cell_measurement_theta_max 29.2910
_cell_measurement_theta_min 3.8780
_cell_volume 1793.2(2)
_computing_cell_refinement 'CrysAlisPro 1.171.39.38a (Rigaku OD, 2017)'
_computing_data_collection 'CrysAlisPro 1.171.39.38a (Rigaku OD, 2017)'
_computing_data_reduction 'CrysAlisPro 1.171.39.38a (Rigaku OD, 2017)'
_computing_molecular_graphics 'Olex2 (Dolomanov et al., 2009)'
_computing_publication_material 'Olex2 (Dolomanov et al., 2009)'
_computing_structure_refinement 'ShelXL (Sheldrick, 2015)'
_computing_structure_solution 'ShelXT (Sheldrick, 2015)'
_diffrn_ambient_temperature 126.15
_diffrn_measured_fraction_theta_full 0.996
_diffrn_measured_fraction_theta_max 0.849
_diffrn_measurement_device 'four-circle diffractometer'
_diffrn_measurement_device_type 'Xcalibur, Atlas, Gemini ultra'
_diffrn_measurement_method '\w scans'
_diffrn_radiation_type MoK\a
_diffrn_radiation_wavelength 0.71073
_diffrn_reflns_av_unetI/netI 0.0676
_diffrn_reflns_Laue_measured_fraction_full 0.996
_diffrn_reflns_Laue_measured_fraction_max 0.849
_diffrn_reflns_limit_h_max 14
_diffrn_reflns_limit_h_min -15
_diffrn_reflns_limit_k_max 15
_diffrn_reflns_limit_k_min -15
_diffrn_reflns_limit_l_max 16
_diffrn_reflns_limit_l_min -16
_diffrn_reflns_number 8324
_diffrn_reflns_point_group_measured_fraction_full 0.996
_diffrn_reflns_point_group_measured_fraction_max 0.849
_diffrn_reflns_theta_full 25.242
_diffrn_reflns_theta_max 29.306
_diffrn_reflns_theta_min 2.944
_exptl_absorpt_coefficient_mu 0.136
_exptl_absorpt_correction_T_max 1.00000
_exptl_absorpt_correction_T_min 0.55763
_exptl_absorpt_correction_type multi-scan
_exptl_absorpt_process_details
;
CrysAlisPro 1.171.39.38a (Rigaku Oxford Diffraction, 2017)
Empirical absorption correction using spherical harmonics,
 implemented in SCALE3 ABSPACK scaling algorithm.
;
_exptl_crystal_colour colourless
_exptl_crystal_colour_primary colourless
_exptl_crystal_density_diffrn 1.235
_exptl_crystal_description block
_exptl_crystal_F_000 712
_exptl_crystal_size_max 0.12
_exptl_crystal_size_mid 0.11
_exptl_crystal_size_min 0.1
_refine_diff_density_max 0.592
_refine_diff_density_min -0.549
_refine_diff_density_rms 0.089
_refine_ls_extinction_method none
_refine_ls_goodness_of_fit_ref 1.114
_refine_ls_hydrogen_treatment mixed
_refine_ls_matrix_type full
_refine_ls_number_parameters 463
_refine_ls_number_reflns 8324
_refine_ls_number_restraints 3
_refine_ls_restrained_S_all 1.115
_refine_ls_R_factor_all 0.1034
_refine_ls_R_factor_gt 0.0800
_refine_ls_shift/su_max 0.005
_refine_ls_shift/su_mean 0.000
_refine_ls_structure_factor_coef Fsqd
_refine_ls_weighting_details 'w=1/[\s^2^(Fo^2^)+(0.0737P)^2^+3.1830P] where P=(Fo^2^+2Fc^2^)/3'
_refine_ls_weighting_scheme calc
_refine_ls_wR_factor_gt 0.2216
_refine_ls_wR_factor_ref 0.2367
_reflns_Friedel_coverage 0.000
_reflns_number_gt 6225
_reflns_number_total 8324
_reflns_threshold_expression 'I > 2\s(I)'
_cod_data_source_file c9sc01284b4.cif
_cod_data_source_block p8_tw
_cod_database_code 1550840
_shelx_shelxl_version_number 2018/3
_shelx_space_group_comment
;
The symmetry employed for this shelxl refinement is uniquely defined
by the following loop, which should always be used as a source of
symmetry information in preference to the above space-group names.
They are only intended as comments.
;
_shelx_estimated_absorpt_t_max 0.987
_shelx_estimated_absorpt_t_min 0.984
_olex2_refinement_description
;
1. Twinned data refinement
 Scales: 0.725(3)
 0.275(3)
2. Fixed Uiso
 At 1.2 times of:
  All C(H) groups, All C(H,H) groups
 At 1.5 times of:
  All C(H,H,H) groups
3. Restrained distances
 N4-H4
 0.88 with sigma of 0.01
 N2-C23A \\sim N2-C23
 with sigma of 0.02
 C24-C23 \\sim C24A-C23A
 with sigma of 0.02
4. Others
 Sof(C24A)=Sof(H24D)=Sof(H24E)=Sof(H24F)=Sof(C23A)=Sof(H23C)=Sof(H23D)=1-FVAR(1)
 Sof(C23)=Sof(H23A)=Sof(H23B)=Sof(C24)=Sof(H24A)=Sof(H24B)=Sof(H24C)=FVAR(1)
5.a Secondary CH2 refined with riding coordinates:
 C21(H21A,H21B), C23(H23A,H23B), C25(H25A,H25B), C27(H27A,H27B), C29(H29A,
 H29B), C30(H30A,H30B), C31(H31A,H31B), C23A(H23C,H23D)
5.b Aromatic/amide H refined with riding coordinates:
 C4(H4A), C5(H5), C6(H6), C10(H10), C11(H11), C13(H13), C16(H16), C18(H18),
 C19(H19), C34(H34), C35(H35), C37(H37), C38(H38)
5.c Idealised Me refined as rotating group:
 C22(H22A,H22B,H22C), C24(H24A,H24B,H24C), C26(H26A,H26B,H26C), C28(H28A,H28B,
 H28C), C32(H32A,H32B,H32C), C39(H39A,H39B,H39C), C24A(H24D,H24E,H24F)
;
_olex2_submission_special_instructions 'No special instructions were received'

loop_
_space_group_symop_operation_xyz
'x, y, z'
'-x, -y, -z'

loop_
_atom_site_label
_atom_site_type_symbol
_atom_site_fract_x
_atom_site_fract_y
_atom_site_fract_z
_atom_site_U_iso_or_equiv
_atom_site_adp_type
_atom_site_occupancy
_atom_site_site_symmetry_order
_atom_site_calc_flag
_atom_site_refinement_flags_posn
_atom_site_refinement_flags_occupancy
_atom_site_disorder_assembly
_atom_site_disorder_group
S1 S 0.82392(9) 0.24160(8) 0.62074(8) 0.0308(2) Uani 1 1 d . . . .
O1 O 0.8268(2) 0.2280(2) 0.2983(2) 0.0310(6) Uani 1 1 d . . . .
O2 O 0.4650(2) 0.53382(19) 0.1334(2) 0.0251(5) Uani 1 1 d . . . .
O3 O 0.9315(3) 0.1950(2) 0.6164(3) 0.0412(8) Uani 1 1 d . . . .
O4 O 0.7465(3) 0.2107(2) 0.6832(2) 0.0410(7) Uani 1 1 d . . . .
N1 N 0.6958(3) 0.3192(2) 0.2101(2) 0.0229(6) Uani 1 1 d . . . .
N2 N 0.7134(3) 0.8609(3) 0.3676(3) 0.0361(8) Uani 1 1 d D . . .
N3 N 0.1895(3) 0.2390(3) -0.1154(3) 0.0296(7) Uani 1 1 d . . . .
N4 N 0.7569(3) 0.2059(2) 0.4927(3) 0.0279(7) Uani 1 1 d D . . .
C1 C 0.7371(3) 0.2737(3) 0.2898(3) 0.0242(7) Uani 1 1 d . . . .
C2 C 0.6548(3) 0.2896(3) 0.3643(3) 0.0209(7) Uani 1 1 d . . . .
C3 C 0.6592(3) 0.2590(3) 0.4588(3) 0.0235(7) Uani 1 1 d . . . .
C4 C 0.5699(3) 0.2826(3) 0.5153(3) 0.0274(8) Uani 1 1 d . . . .
H4A H 0.569481 0.260854 0.579172 0.033 Uiso 1 1 calc R . . .
C5 C 0.4808(3) 0.3383(3) 0.4779(3) 0.0290(8) Uani 1 1 d . . . .
H5 H 0.420024 0.354040 0.517202 0.035 Uiso 1 1 calc R . . .
C6 C 0.4780(3) 0.3715(3) 0.3849(3) 0.0268(8) Uani 1 1 d . . . .
H6 H 0.416742 0.409900 0.360672 0.032 Uiso 1 1 calc R . . .
C7 C 0.5671(3) 0.3469(3) 0.3289(3) 0.0221(7) Uani 1 1 d . . . .
C8 C 0.5924(3) 0.3801(3) 0.2314(3) 0.0218(7) Uani 1 1 d . . . .
C9 C 0.6263(3) 0.5065(3) 0.2630(3) 0.0217(7) Uani 1 1 d . . . .
C10 C 0.7231(3) 0.5606(3) 0.3455(3) 0.0254(7) Uani 1 1 d . . . .
H10 H 0.770649 0.515996 0.378321 0.031 Uiso 1 1 calc R . . .
C11 C 0.7521(3) 0.6756(3) 0.3806(3) 0.0252(7) Uani 1 1 d . . . .
H11 H 0.818563 0.708567 0.436851 0.030 Uiso 1 1 calc R . . .
C12 C 0.6842(3) 0.7456(3) 0.3342(3) 0.0245(7) Uani 1 1 d . . . .
C13 C 0.5870(3) 0.6917(3) 0.2510(3) 0.0241(7) Uani 1 1 d . . . .
H13 H 0.538572 0.735637 0.218008 0.029 Uiso 1 1 calc R . . .
C14 C 0.5613(3) 0.5752(3) 0.2167(3) 0.0211(7) Uani 1 1 d . . . .
C15 C 0.4329(3) 0.4189(3) 0.0941(3) 0.0218(7) Uani 1 1 d . . . .
C16 C 0.3342(3) 0.3859(3) 0.0114(3) 0.0242(7) Uani 1 1 d . . . .
H16 H 0.298159 0.441176 -0.015098 0.029 Uiso 1 1 calc R . . .
C17 C 0.2868(3) 0.2721(3) -0.0336(3) 0.0250(7) Uani 1 1 d . . . .
C18 C 0.3437(3) 0.1939(3) 0.0105(3) 0.0290(8) Uani 1 1 d . . . .
H18 H 0.313898 0.116102 -0.016234 0.035 Uiso 1 1 calc R . . .
C19 C 0.4420(3) 0.2302(3) 0.0921(3) 0.0290(8) Uani 1 1 d . . . .
H19 H 0.479072 0.175738 0.119280 0.035 Uiso 1 1 calc R . . .
C20 C 0.4897(3) 0.3428(3) 0.1365(3) 0.0230(7) Uani 1 1 d . . . .
C21 C 0.8088(4) 0.9150(3) 0.4601(4) 0.0386(10) Uani 1 1 d . . . .
H21A H 0.833129 0.991597 0.457744 0.046 Uiso 1 1 calc R . . .
H21B H 0.875819 0.871481 0.452163 0.046 Uiso 1 1 calc R . . .
C22 C 0.7798(5) 0.9248(4) 0.5701(4) 0.0526(13) Uani 1 1 d . . . .
H22A H 0.751980 0.849818 0.572269 0.079 Uiso 1 1 calc GR . . .
H22B H 0.718912 0.974286 0.582183 0.079 Uiso 1 1 calc GR . . .
H22C H 0.849482 0.956505 0.627314 0.079 Uiso 1 1 calc GR . . .
C23 C 0.6488(5) 0.9329(4) 0.3145(5) 0.0289(14) Uani 0.763(11) 1 d D P A 1
H23A H 0.621394 0.891890 0.235773 0.035 Uiso 0.763(11) 1 calc R P A 1
H23B H 0.700795 1.001308 0.321194 0.035 Uiso 0.763(11) 1 calc R P A 1
C24 C 0.5450(5) 0.9671(5) 0.3657(5) 0.0370(16) Uani 0.763(11) 1 d D P A 1
H24A H 0.506468 1.019761 0.332531 0.056 Uiso 0.763(11) 1 calc GR P A 1
H24B H 0.571609 1.003831 0.444425 0.056 Uiso 0.763(11) 1 calc GR P A 1
H24C H 0.490048 0.899956 0.353311 0.056 Uiso 0.763(11) 1 calc GR P A 1
C25 C 0.1315(3) 0.3228(3) -0.1562(3) 0.0327(8) Uani 1 1 d . . . .
H25A H 0.083805 0.284352 -0.229883 0.039 Uiso 1 1 calc R . . .
H25B H 0.191394 0.377990 -0.163691 0.039 Uiso 1 1 calc R . . .
C26 C 0.0537(4) 0.3864(4) -0.0844(4) 0.0485(11) Uani 1 1 d . . . .
H26A H 0.022809 0.444610 -0.114192 0.073 Uiso 1 1 calc GR . . .
H26B H 0.099066 0.421995 -0.010179 0.073 Uiso 1 1 calc GR . . .
H26C H -0.010829 0.333676 -0.082490 0.073 Uiso 1 1 calc GR . . .
C27 C 0.1345(4) 0.1216(3) -0.1586(3) 0.0378(9) Uani 1 1 d . . . .
H27A H 0.196068 0.071077 -0.162860 0.045 Uiso 1 1 calc R . . .
H27B H 0.090154 0.108595 -0.233757 0.045 Uiso 1 1 calc R . . .
C28 C 0.0528(5) 0.0903(5) -0.0905(6) 0.0663(16) Uani 1 1 d . . . .
H28A H 0.025105 0.009441 -0.119875 0.099 Uiso 1 1 calc GR . . .
H28B H -0.013669 0.133477 -0.093123 0.099 Uiso 1 1 calc GR . . .
H28C H 0.094496 0.107820 -0.014671 0.099 Uiso 1 1 calc GR . . .
C29 C 0.7636(4) 0.3366(3) 0.1310(3) 0.0314(8) Uani 1 1 d . . . .
H29A H 0.845178 0.325580 0.155782 0.038 Uiso 1 1 calc R . . .
H29B H 0.763353 0.415889 0.130794 0.038 Uiso 1 1 calc R . . .
C30 C 0.7206(4) 0.2597(4) 0.0145(3) 0.0372(9) Uani 1 1 d . . . .
H30A H 0.637465 0.266603 -0.009134 0.045 Uiso 1 1 calc R . . .
H30B H 0.764353 0.285220 -0.034154 0.045 Uiso 1 1 calc R . . .
C31 C 0.7337(5) 0.1370(4) 0.0014(4) 0.0430(11) Uani 1 1 d . . . .
H31A H 0.688425 0.110469 0.048407 0.052 Uiso 1 1 calc R . . .
H31B H 0.816569 0.129756 0.025957 0.052 Uiso 1 1 calc R . . .
C32 C 0.6921(7) 0.0630(5) -0.1166(4) 0.075(2) Uani 1 1 d . . . .
H32A H 0.737239 0.088670 -0.163310 0.113 Uiso 1 1 calc GR . . .
H32B H 0.609515 0.068198 -0.140487 0.113 Uiso 1 1 calc GR . . .
H32C H 0.702855 -0.015497 -0.121852 0.113 Uiso 1 1 calc GR . . .
C33 C 0.8505(3) 0.3900(3) 0.6640(3) 0.0260(7) Uani 1 1 d . . . .
C34 C 0.7860(3) 0.4535(3) 0.7337(3) 0.0301(8) Uani 1 1 d . . . .
H34 H 0.729042 0.417724 0.760480 0.036 Uiso 1 1 calc R . . .
C35 C 0.8064(3) 0.5698(3) 0.7633(3) 0.0306(8) Uani 1 1 d . . . .
H35 H 0.763533 0.613709 0.811745 0.037 Uiso 1 1 calc R . . .
C36 C 0.8875(3) 0.6241(3) 0.7243(3) 0.0301(8) Uani 1 1 d . . . .
C37 C 0.9514(4) 0.5588(3) 0.6544(3) 0.0347(9) Uani 1 1 d . . . .
H37 H 1.007649 0.594614 0.626904 0.042 Uiso 1 1 calc R . . .
C38 C 0.9333(3) 0.4419(3) 0.6248(3) 0.0328(9) Uani 1 1 d . . . .
H38 H 0.977486 0.397821 0.577838 0.039 Uiso 1 1 calc R . . .
C39 C 0.9071(4) 0.7522(3) 0.7572(4) 0.0436(11) Uani 1 1 d . . . .
H39A H 0.831891 0.781443 0.748487 0.065 Uiso 1 1 calc GR . . .
H39B H 0.954195 0.775505 0.710610 0.065 Uiso 1 1 calc GR . . .
H39C H 0.947827 0.782232 0.833667 0.065 Uiso 1 1 calc GR . . .
H4 H 0.810(3) 0.201(4) 0.452(4) 0.052 Uiso 1 1 d DR . . .
C24A C 0.6120(17) 0.9836(14) 0.2696(15) 0.038(5) Uani 0.237(11) 1 d D P A 2
H24D H 0.604398 0.924296 0.199708 0.056 Uiso 0.237(11) 1 calc GR P A 2
H24E H 0.685526 1.032501 0.284882 0.056 Uiso 0.237(11) 1 calc GR P A 2
H24F H 0.546982 1.028452 0.265888 0.056 Uiso 0.237(11) 1 calc GR P A 2
C23A C 0.6106(15) 0.9302(13) 0.3598(16) 0.033(5) Uani 0.237(11) 1 d D P A 2
H23C H 0.536496 0.880473 0.344521 0.039 Uiso 0.237(11) 1 calc R P A 2
H23D H 0.616104 0.989746 0.430265 0.039 Uiso 0.237(11) 1 calc R P A 2

loop_
_atom_site_aniso_label
_atom_site_aniso_U_11
_atom_site_aniso_U_22
_atom_site_aniso_U_33
_atom_site_aniso_U_23
_atom_site_aniso_U_13
_atom_site_aniso_U_12
S1 0.0338(5) 0.0229(4) 0.0304(5) 0.0090(3) -0.0083(4) 0.0010(3)
O1 0.0249(13) 0.0294(13) 0.0391(16) 0.0098(11) 0.0064(11) 0.0099(10)
O2 0.0258(13) 0.0200(12) 0.0255(13) 0.0055(9) -0.0021(10) 0.0000(9)
O3 0.0391(16) 0.0279(14) 0.0454(18) 0.0067(12) -0.0143(13) 0.0082(12)
O4 0.0536(19) 0.0337(15) 0.0355(16) 0.0194(12) -0.0029(14) -0.0055(13)
N1 0.0233(15) 0.0204(14) 0.0243(15) 0.0046(11) 0.0067(12) 0.0039(11)
N2 0.042(2) 0.0178(15) 0.0370(19) 0.0021(13) -0.0090(15) -0.0009(13)
N3 0.0270(16) 0.0308(17) 0.0249(16) 0.0056(12) -0.0019(13) -0.0063(12)
N4 0.0275(16) 0.0220(15) 0.0296(17) 0.0055(12) -0.0031(13) 0.0048(12)
C1 0.0239(17) 0.0151(15) 0.0287(19) 0.0024(12) 0.0000(14) 0.0009(12)
C2 0.0210(16) 0.0149(15) 0.0231(17) 0.0029(12) 0.0004(13) -0.0009(12)
C3 0.0226(17) 0.0175(16) 0.0262(18) 0.0056(12) -0.0036(14) -0.0004(12)
C4 0.0322(19) 0.0248(17) 0.0245(18) 0.0082(13) 0.0037(15) 0.0017(14)
C5 0.0266(18) 0.0306(19) 0.030(2) 0.0085(15) 0.0089(15) 0.0039(14)
C6 0.0224(17) 0.0266(18) 0.032(2) 0.0096(14) 0.0040(15) 0.0052(13)
C7 0.0219(16) 0.0176(15) 0.0241(17) 0.0052(12) 0.0006(13) 0.0000(12)
C8 0.0225(16) 0.0182(15) 0.0239(17) 0.0053(12) 0.0039(14) 0.0044(12)
C9 0.0217(16) 0.0191(16) 0.0241(17) 0.0055(12) 0.0059(13) 0.0023(12)
C10 0.0213(17) 0.0257(17) 0.0271(19) 0.0057(14) 0.0027(14) 0.0047(13)
C11 0.0223(17) 0.0239(17) 0.0254(18) 0.0030(13) 0.0026(14) 0.0005(13)
C12 0.0285(18) 0.0171(16) 0.0253(18) 0.0024(12) 0.0060(14) 0.0013(13)
C13 0.0269(18) 0.0202(16) 0.0247(18) 0.0054(13) 0.0058(14) 0.0045(13)
C14 0.0237(17) 0.0191(16) 0.0206(17) 0.0054(12) 0.0065(13) 0.0022(12)
C15 0.0260(17) 0.0207(16) 0.0190(16) 0.0055(12) 0.0070(13) 0.0011(13)
C16 0.0253(17) 0.0241(17) 0.0218(17) 0.0060(13) 0.0036(14) 0.0012(13)
C17 0.0249(17) 0.0274(18) 0.0206(17) 0.0044(13) 0.0061(14) -0.0023(13)
C18 0.033(2) 0.0185(16) 0.030(2) 0.0047(13) 0.0006(16) -0.0046(14)
C19 0.033(2) 0.0210(17) 0.031(2) 0.0076(14) 0.0021(16) 0.0013(14)
C20 0.0244(17) 0.0225(16) 0.0205(17) 0.0051(13) 0.0034(14) 0.0012(13)
C21 0.042(2) 0.0208(18) 0.041(2) 0.0014(16) -0.0075(19) -0.0021(16)
C22 0.069(3) 0.034(2) 0.042(3) 0.0000(19) 0.000(2) 0.006(2)
C23 0.037(3) 0.022(3) 0.027(3) 0.006(2) 0.006(2) -0.001(2)
C24 0.041(4) 0.025(3) 0.040(3) 0.005(2) 0.003(3) 0.002(2)
C25 0.0283(19) 0.037(2) 0.0253(19) 0.0043(15) -0.0040(15) 0.0016(15)
C26 0.038(2) 0.060(3) 0.044(3) 0.011(2) 0.004(2) 0.014(2)
C27 0.035(2) 0.035(2) 0.033(2) 0.0029(16) -0.0028(17) -0.0091(17)
C28 0.062(4) 0.052(3) 0.083(4) 0.016(3) 0.028(3) -0.013(3)
C29 0.035(2) 0.0268(18) 0.037(2) 0.0100(15) 0.0183(17) 0.0066(15)
C30 0.041(2) 0.043(2) 0.033(2) 0.0184(18) 0.0113(18) 0.0087(18)
C31 0.062(3) 0.034(2) 0.032(2) 0.0079(17) 0.012(2) 0.001(2)
C32 0.132(6) 0.045(3) 0.035(3) 0.000(2) 0.010(3) -0.007(3)
C33 0.0266(18) 0.0234(17) 0.0244(18) 0.0062(13) -0.0020(14) 0.0010(13)
C34 0.0275(19) 0.034(2) 0.0272(19) 0.0086(15) 0.0045(15) -0.0009(15)
C35 0.0266(19) 0.034(2) 0.029(2) 0.0049(15) 0.0042(15) 0.0070(15)
C36 0.0253(18) 0.0277(18) 0.032(2) 0.0029(15) 0.0029(15) 0.0035(14)
C37 0.033(2) 0.028(2) 0.039(2) 0.0038(16) 0.0126(18) -0.0047(15)
C38 0.030(2) 0.0276(19) 0.035(2) 0.0006(15) 0.0087(17) 0.0035(15)
C39 0.039(2) 0.0230(19) 0.063(3) 0.0039(18) 0.013(2) 0.0051(16)
C24A 0.044(11) 0.020(8) 0.044(11) 0.004(7) 0.009(8) 0.001(7)
C23A 0.035(12) 0.021(8) 0.042(12) 0.008(7) 0.008(9) 0.010(7)

loop_
_atom_type_symbol
_atom_type_description
_atom_type_scat_dispersion_real
_atom_type_scat_dispersion_imag
_atom_type_scat_source
C C 0.0033 0.0016 'International Tables Vol C Tables 4.2.6.8 and 6.1.1.4'
H H 0.0000 0.0000 'International Tables Vol C Tables 4.2.6.8 and 6.1.1.4'
N N 0.0061 0.0033 'International Tables Vol C Tables 4.2.6.8 and 6.1.1.4'
O O 0.0106 0.0060 'International Tables Vol C Tables 4.2.6.8 and 6.1.1.4'
S S 0.1246 0.1234 'International Tables Vol C Tables 4.2.6.8 and 6.1.1.4'

loop_
_geom_angle_atom_site_label_1
_geom_angle_atom_site_label_2
_geom_angle_atom_site_label_3
_geom_angle
O3 S1 N4 103.95(18)
O3 S1 C33 109.77(18)
O4 S1 O3 120.47(19)
O4 S1 N4 108.88(18)
O4 S1 C33 107.30(19)
N4 S1 C33 105.52(16)
C15 O2 C14 118.4(3)
C1 N1 C8 112.8(3)
C1 N1 C29 123.0(3)
C29 N1 C8 121.9(3)
C12 N2 C21 120.3(3)
C12 N2 C23 121.7(3)
C12 N2 C23A 115.5(7)
C21 N2 C23 118.0(3)
C21 N2 C23A 114.0(7)
C17 N3 C25 120.2(3)
C17 N3 C27 122.0(3)
C25 N3 C27 117.6(3)
S1 N4 H4 108(3)
C3 N4 S1 121.4(3)
C3 N4 H4 114(3)
O1 C1 N1 126.5(4)
O1 C1 C2 126.5(3)
N1 C1 C2 106.9(3)
C3 C2 C1 129.1(3)
C7 C2 C1 109.3(3)
C7 C2 C3 121.6(3)
C2 C3 N4 117.7(3)
C4 C3 N4 124.0(3)
C4 C3 C2 118.3(3)
C3 C4 H4A 120.2
C3 C4 C5 119.6(3)
C5 C4 H4A 120.2
C4 C5 H5 118.9
C6 C5 C4 122.1(4)
C6 C5 H5 118.9
C5 C6 H6 121.1
C7 C6 C5 117.8(3)
C7 C6 H6 121.1
C2 C7 C8 109.7(3)
C6 C7 C2 120.5(3)
C6 C7 C8 129.7(3)
N1 C8 C7 100.6(3)
N1 C8 C9 110.2(3)
N1 C8 C20 113.4(3)
C9 C8 C7 110.4(3)
C20 C8 C7 111.5(3)
C20 C8 C9 110.2(3)
C10 C9 C8 121.1(3)
C14 C9 C8 122.5(3)
C14 C9 C10 116.3(3)
C9 C10 H10 118.7
C11 C10 C9 122.6(3)
C11 C10 H10 118.7
C10 C11 H11 119.6
C10 C11 C12 120.8(3)
C12 C11 H11 119.6
N2 C12 C11 121.4(3)
N2 C12 C13 121.7(3)
C13 C12 C11 116.9(3)
C12 C13 H13 119.7
C14 C13 C12 120.6(3)
C14 C13 H13 119.7
O2 C14 C9 122.9(3)
O2 C14 C13 114.4(3)
C9 C14 C13 122.7(3)
O2 C15 C16 114.0(3)
O2 C15 C20 123.5(3)
C20 C15 C16 122.4(3)
C15 C16 H16 119.5
C15 C16 C17 121.1(3)
C17 C16 H16 119.5
N3 C17 C16 121.3(3)
N3 C17 C18 122.0(3)
C16 C17 C18 116.7(3)
C17 C18 H18 119.9
C19 C18 C17 120.3(3)
C19 C18 H18 119.9
C18 C19 H19 118.4
C18 C19 C20 123.1(3)
C20 C19 H19 118.4
C15 C20 C8 122.2(3)
C15 C20 C19 116.3(3)
C19 C20 C8 121.3(3)
N2 C21 H21A 108.7
N2 C21 H21B 108.7
N2 C21 C22 114.4(4)
H21A C21 H21B 107.6
C22 C21 H21A 108.7
C22 C21 H21B 108.7
C21 C22 H22A 109.5
C21 C22 H22B 109.5
C21 C22 H22C 109.5
H22A C22 H22B 109.5
H22A C22 H22C 109.5
H22B C22 H22C 109.5
N2 C23 H23A 109.4
N2 C23 H23B 109.4
N2 C23 C24 111.0(5)
H23A C23 H23B 108.0
C24 C23 H23A 109.4
C24 C23 H23B 109.4
C23 C24 H24A 109.5
C23 C24 H24B 109.5
C23 C24 H24C 109.5
H24A C24 H24B 109.5
H24A C24 H24C 109.5
H24B C24 H24C 109.5
N3 C25 H25A 108.6
N3 C25 H25B 108.6
N3 C25 C26 114.5(4)
H25A C25 H25B 107.6
C26 C25 H25A 108.6
C26 C25 H25B 108.6
C25 C26 H26A 109.5
C25 C26 H26B 109.5
C25 C26 H26C 109.5
H26A C26 H26B 109.5
H26A C26 H26C 109.5
H26B C26 H26C 109.5
N3 C27 H27A 108.8
N3 C27 H27B 108.8
N3 C27 C28 113.8(4)
H27A C27 H27B 107.7
C28 C27 H27A 108.8
C28 C27 H27B 108.8
C27 C28 H28A 109.5
C27 C28 H28B 109.5
C27 C28 H28C 109.5
H28A C28 H28B 109.5
H28A C28 H28C 109.5
H28B C28 H28C 109.5
N1 C29 H29A 108.5
N1 C29 H29B 108.5
N1 C29 C30 115.1(3)
H29A C29 H29B 107.5
C30 C29 H29A 108.5
C30 C29 H29B 108.5
C29 C30 H30A 108.9
C29 C30 H30B 108.9
H30A C30 H30B 107.7
C31 C30 C29 113.4(3)
C31 C30 H30A 108.9
C31 C30 H30B 108.9
C30 C31 H31A 109.2
C30 C31 H31B 109.2
C30 C31 C32 111.9(4)
H31A C31 H31B 107.9
C32 C31 H31A 109.2
C32 C31 H31B 109.2
C31 C32 H32A 109.5
C31 C32 H32B 109.5
C31 C32 H32C 109.5
H32A C32 H32B 109.5
H32A C32 H32C 109.5
H32B C32 H32C 109.5
C34 C33 S1 120.1(3)
C38 C33 S1 119.0(3)
C38 C33 C34 120.8(3)
C33 C34 H34 120.7
C35 C34 C33 118.6(4)
C35 C34 H34 120.7
C34 C35 H35 119.0
C34 C35 C36 121.9(4)
C36 C35 H35 119.0
C35 C36 C37 118.6(3)
C35 C36 C39 120.7(4)
C37 C36 C39 120.7(4)
C36 C37 H37 119.8
C38 C37 C36 120.4(4)
C38 C37 H37 119.8
C33 C38 C37 119.6(4)
C33 C38 H38 120.2
C37 C38 H38 120.2
C36 C39 H39A 109.5
C36 C39 H39B 109.5
C36 C39 H39C 109.5
H39A C39 H39B 109.5
H39A C39 H39C 109.5
H39B C39 H39C 109.5
H24D C24A H24E 109.5
H24D C24A H24F 109.5
H24E C24A H24F 109.5
C23A C24A H24D 109.5
C23A C24A H24E 109.5
C23A C24A H24F 109.5
N2 C23A H23C 109.7
N2 C23A H23D 109.7
C24A C23A N2 109.9(14)
C24A C23A H23C 109.7
C24A C23A H23D 109.7
H23C C23A H23D 108.2

loop_
_geom_bond_atom_site_label_1
_geom_bond_atom_site_label_2
_geom_bond_distance
S1 O3 1.431(3)
S1 O4 1.429(3)
S1 N4 1.638(3)
S1 C33 1.761(4)
O1 C1 1.236(4)
O2 C14 1.380(4)
O2 C15 1.377(4)
N1 C1 1.357(5)
N1 C8 1.501(4)
N1 C29 1.465(5)
N2 C12 1.378(4)
N2 C21 1.460(5)
N2 C23 1.460(6)
N2 C23A 1.538(14)
N3 C17 1.370(5)
N3 C25 1.461(5)
N3 C27 1.467(5)
N4 C3 1.431(4)
N4 H4 0.883(10)
C1 C2 1.471(5)
C2 C3 1.388(5)
C2 C7 1.383(5)
C3 C4 1.386(5)
C4 H4A 0.9500
C4 C5 1.390(5)
C5 H5 0.9500
C5 C6 1.388(5)
C6 H6 0.9500
C6 C7 1.382(5)
C7 C8 1.518(5)
C8 C9 1.516(4)
C8 C20 1.511(5)
C9 C10 1.402(5)
C9 C14 1.382(5)
C10 H10 0.9500
C10 C11 1.373(5)
C11 H11 0.9500
C11 C12 1.413(5)
C12 C13 1.409(5)
C13 H13 0.9500
C13 C14 1.387(5)
C15 C16 1.388(5)
C15 C20 1.383(5)
C16 H16 0.9500
C16 C17 1.404(5)
C17 C18 1.418(5)
C18 H18 0.9500
C18 C19 1.379(5)
C19 H19 0.9500
C19 C20 1.392(5)
C21 H21A 0.9900
C21 H21B 0.9900
C21 C22 1.506(7)
C22 H22A 0.9800
C22 H22B 0.9800
C22 H22C 0.9800
C23 H23A 0.9900
C23 H23B 0.9900
C23 C24 1.519(8)
C24 H24A 0.9800
C24 H24B 0.9800
C24 H24C 0.9800
C25 H25A 0.9900
C25 H25B 0.9900
C25 C26 1.519(6)
C26 H26A 0.9800
C26 H26B 0.9800
C26 H26C 0.9800
C27 H27A 0.9900
C27 H27B 0.9900
C27 C28 1.522(7)
C28 H28A 0.9800
C28 H28B 0.9800
C28 H28C 0.9800
C29 H29A 0.9900
C29 H29B 0.9900
C29 C30 1.521(6)
C30 H30A 0.9900
C30 H30B 0.9900
C30 C31 1.511(6)
C31 H31A 0.9900
C31 H31B 0.9900
C31 C32 1.523(7)
C32 H32A 0.9800
C32 H32B 0.9800
C32 H32C 0.9800
C33 C34 1.391(5)
C33 C38 1.384(6)
C34 H34 0.9500
C34 C35 1.382(5)
C35 H35 0.9500
C35 C36 1.383(6)
C36 C37 1.398(5)
C36 C39 1.520(5)
C37 H37 0.9500
C37 C38 1.387(5)
C38 H38 0.9500
C39 H39A 0.9800
C39 H39B 0.9800
C39 H39C 0.9800
C24A H24D 0.9800
C24A H24E 0.9800
C24A H24F 0.9800
C24A C23A 1.514(16)
C23A H23C 0.9900
C23A H23D 0.9900

loop_
_geom_hbond_atom_site_label_D
_geom_hbond_atom_site_label_H
_geom_hbond_atom_site_label_A
_geom_hbond_distance_DH
_geom_hbond_distance_HA
_geom_hbond_distance_DA
_geom_hbond_angle_DHA
_geom_hbond_publ_flag
N4 H4 O1 0.883(10) 2.17(4) 2.882(4) 138(5) yes

loop_
_geom_torsion_atom_site_label_1
_geom_torsion_atom_site_label_2
_geom_torsion_atom_site_label_3
_geom_torsion_atom_site_label_4
_geom_torsion
S1 N4 C3 C2 136.4(3)
S1 N4 C3 C4 -42.8(5)
S1 C33 C34 C35 -178.0(3)
S1 C33 C38 C37 177.2(3)
O1 C1 C2 C3 0.7(6)
O1 C1 C2 C7 178.4(3)
O2 C15 C16 C17 -176.8(3)
O2 C15 C20 C8 0.5(5)
O2 C15 C20 C19 176.1(3)
O3 S1 N4 C3 -164.4(3)
O3 S1 C33 C34 -141.8(3)
O3 S1 C33 C38 40.3(4)
O4 S1 N4 C3 66.0(3)
O4 S1 C33 C34 -9.2(4)
O4 S1 C33 C38 172.9(3)
N1 C1 C2 C3 -179.2(3)
N1 C1 C2 C7 -1.4(4)
N1 C8 C9 C10 -50.7(4)
N1 C8 C9 C14 132.5(3)
N1 C8 C20 C15 -128.8(3)
N1 C8 C20 C19 55.8(4)
N1 C29 C30 C31 -66.8(5)
N2 C12 C13 C14 178.2(4)
N3 C17 C18 C19 179.4(4)
N4 S1 C33 C34 106.8(3)
N4 S1 C33 C38 -71.1(3)
N4 C3 C4 C5 177.6(3)
C1 N1 C8 C7 -8.7(3)
C1 N1 C8 C9 107.9(3)
C1 N1 C8 C20 -128.0(3)
C1 N1 C29 C30 110.0(4)
C1 C2 C3 N4 1.2(5)
C1 C2 C3 C4 -179.6(3)
C1 C2 C7 C6 179.4(3)
C1 C2 C7 C8 -4.2(4)
C2 C3 C4 C5 -1.6(5)
C2 C7 C8 N1 7.5(3)
C2 C7 C8 C9 -108.9(3)
C2 C7 C8 C20 128.1(3)
C3 C2 C7 C6 -2.6(5)
C3 C2 C7 C8 173.8(3)
C3 C4 C5 C6 0.0(6)
C4 C5 C6 C7 0.4(5)
C5 C6 C7 C2 0.9(5)
C5 C6 C7 C8 -174.6(3)
C6 C7 C8 N1 -176.6(3)
C6 C7 C8 C9 67.0(4)
C6 C7 C8 C20 -56.0(5)
C7 C2 C3 N4 -176.3(3)
C7 C2 C3 C4 2.9(5)
C7 C8 C9 C10 59.6(4)
C7 C8 C9 C14 -117.2(4)
C7 C8 C20 C15 118.4(4)
C7 C8 C20 C19 -57.0(4)
C8 N1 C1 O1 -173.2(3)
C8 N1 C1 C2 6.7(4)
C8 N1 C29 C30 -88.8(4)
C8 C9 C10 C11 -176.0(3)
C8 C9 C14 O2 -4.3(5)
C8 C9 C14 C13 175.1(3)
C9 C8 C20 C15 -4.7(5)
C9 C8 C20 C19 180.0(3)
C9 C10 C11 C12 -0.1(6)
C10 C9 C14 O2 178.7(3)
C10 C9 C14 C13 -1.9(5)
C10 C11 C12 N2 -179.0(4)
C10 C11 C12 C13 -0.2(5)
C11 C12 C13 C14 -0.6(5)
C12 N2 C21 C22 -76.0(5)
C12 N2 C23 C24 87.3(5)
C12 N2 C23A C24A -110.0(12)
C12 C13 C14 O2 -178.9(3)
C12 C13 C14 C9 1.7(5)
C14 O2 C15 C16 179.2(3)
C14 O2 C15 C20 2.4(5)
C14 C9 C10 C11 1.1(5)
C15 O2 C14 C9 -0.5(5)
C15 O2 C14 C13 180.0(3)
C15 C16 C17 N3 -179.9(3)
C15 C16 C17 C18 0.8(5)
C16 C15 C20 C8 -175.9(3)
C16 C15 C20 C19 -0.4(5)
C16 C17 C18 C19 -1.3(6)
C17 N3 C25 C26 -79.2(5)
C17 N3 C27 C28 82.6(5)
C17 C18 C19 C20 1.0(6)
C18 C19 C20 C8 175.5(4)
C18 C19 C20 C15 -0.1(6)
C20 C8 C9 C10 -176.7(3)
C20 C8 C9 C14 6.5(5)
C20 C15 C16 C17 0.0(5)
C21 N2 C12 C11 -6.4(6)
C21 N2 C12 C13 174.9(4)
C21 N2 C23 C24 -91.0(5)
C21 N2 C23A C24A 104.5(12)
C23 N2 C12 C11 175.4(4)
C23 N2 C12 C13 -3.3(6)
C23 N2 C21 C22 102.2(5)
C25 N3 C17 C16 -1.2(5)
C25 N3 C17 C18 178.1(3)
C25 N3 C27 C28 -92.4(5)
C27 N3 C17 C16 -176.0(4)
C27 N3 C17 C18 3.2(6)
C27 N3 C25 C26 95.9(4)
C29 N1 C1 O1 -10.4(5)
C29 N1 C1 C2 169.5(3)
C29 N1 C8 C7 -171.7(3)
C29 N1 C8 C9 -55.1(4)
C29 N1 C8 C20 69.0(4)
C29 C30 C31 C32 -178.8(5)
C33 S1 N4 C3 -48.9(3)
C33 C34 C35 C36 0.9(6)
C34 C33 C38 C37 -0.7(6)
C34 C35 C36 C37 -0.9(6)
C34 C35 C36 C39 179.2(4)
C35 C36 C37 C38 0.1(6)
C36 C37 C38 C33 0.7(6)
C38 C33 C34 C35 -0.1(6)
C39 C36 C37 C38 179.9(4)
C23A N2 C12 C11 -149.6(9)
C23A N2 C12 C13 31.7(10)
C23A N2 C21 C22 67.7(9)

loop_
_twin_individual_id
_twin_individual_mass_fraction_refined
1 0.725(3)
2 0.275(3)
